data_4101950
loop_
_publ_author_name
'Pradip Bag'
'Mikhail E. Itkis'
'Sushanta K. Pal'
'Bruno Donnadieu'
'Fook S. Tham'
'Hyunsoo Park'
'John A. Schlueter'
'Theo Siegrist'
'Robert C. Haddon'

_publ_section_title
;
 Resonating Valence Bond and \s-Charge Density Wave Phases in a
 Benzannulated Phenalenyl Radical
;
_journal_name_full 'Journal of the American Chemical Society'
_journal_page_first 2684
_journal_page_last 2694
_journal_paper_doi 10.1021/ja908768a
_journal_volume 132
_journal_year 2010
_chemical_formula_sum 'C72.6 H53.2 B2 Cl1.2 N2 O2'
_chemical_formula_weight 1049.73
_chemical_name_systematic
; 
 ? 
;
_space_group_IT_number 15
_symmetry_cell_setting monoclinic
_symmetry_space_group_name_Hall '-C 2yc'
_symmetry_space_group_name_H-M 'C 1 2/c 1'
_atom_sites_solution_hydrogens geom
_atom_sites_solution_primary direct
_atom_sites_solution_secondary difmap
_audit_creation_method SHELXL-97
_cell_angle_alpha 90.00
_cell_angle_beta 113.731(8)
_cell_angle_gamma 90.00
_cell_formula_units_Z 8
_cell_length_a 26.407(4)
_cell_length_b 18.084(3)
_cell_length_c 24.867(4)
_cell_measurement_reflns_used 8093
_cell_measurement_temperature 100(2)
_cell_measurement_theta_max 27.75
_cell_measurement_theta_min 2.53
_cell_volume 10871(3)
_computing_cell_refinement 'Bruker SMART'
_computing_data_collection 'Bruker SMART'
_computing_data_reduction 'Bruker SAINT'
_computing_molecular_graphics 'Bruker SHELXTL'
_computing_publication_material 'Bruker SHELXTL'
_computing_structure_refinement 'SHELXL-97 (Sheldrick, 1997)'
_computing_structure_solution 'Bruker SHELXTL'
_diffrn_ambient_temperature 100(2)
_diffrn_measured_fraction_theta_full 0.999
_diffrn_measured_fraction_theta_max 0.999
_diffrn_measurement_device_type 'CCD area detector'
_diffrn_measurement_method 'phi and omega scans'
_diffrn_radiation_monochromator graphite
_diffrn_radiation_source 'fine-focus sealed tube'
_diffrn_radiation_type MoK\a
_diffrn_radiation_wavelength 0.71073
_diffrn_reflns_av_R_equivalents 0.0382
_diffrn_reflns_av_sigmaI/netI 0.0248
_diffrn_reflns_limit_h_max 29
_diffrn_reflns_limit_h_min -29
_diffrn_reflns_limit_k_max 20
_diffrn_reflns_limit_k_min -20
_diffrn_reflns_limit_l_max 27
_diffrn_reflns_limit_l_min -26
_diffrn_reflns_number 54602
_diffrn_reflns_theta_full 23.26
_diffrn_reflns_theta_max 23.26
_diffrn_reflns_theta_min 1.41
_exptl_absorpt_coefficient_mu 0.132
_exptl_absorpt_correction_T_max 0.9856
_exptl_absorpt_correction_T_min 0.9677
_exptl_absorpt_correction_type none
_exptl_crystal_density_diffrn 1.283
_exptl_crystal_density_meas 0
_exptl_crystal_density_method 'not measured'
_exptl_crystal_F_000 4394
_exptl_crystal_size_max 0.25
_exptl_crystal_size_mid 0.17
_exptl_crystal_size_min 0.11
_refine_diff_density_max 0.941
_refine_diff_density_min -0.530
_refine_diff_density_rms 0.061
_refine_ls_extinction_coef 0.00039(7)
_refine_ls_extinction_expression Fc^*^=kFc[1+0.001xFc^2^\l^3^/sin(2\q)]^-1/4^
_refine_ls_extinction_method SHELXL
_refine_ls_goodness_of_fit_ref 1.049
_refine_ls_hydrogen_treatment mixed
_refine_ls_matrix_type full
_refine_ls_number_parameters 758
_refine_ls_number_reflns 7800
_refine_ls_number_restraints 37
_refine_ls_restrained_S_all 1.064
_refine_ls_R_factor_all 0.0710
_refine_ls_R_factor_gt 0.0547
_refine_ls_shift/su_max 0.000
_refine_ls_shift/su_mean 0.000
_refine_ls_structure_factor_coef Fsqd
_refine_ls_weighting_details 'calc w=1/[\s^2^(Fo^2^)+(0.0793P)^2^+23.2760P] where P=(Fo^2^+2Fc^2^)/3'
_refine_ls_weighting_scheme calc
_refine_ls_wR_factor_gt 0.1492
_refine_ls_wR_factor_ref 0.1631
_reflns_number_gt 6148
_reflns_number_total 7800
_reflns_threshold_expression >2sigma(I)
_cod_data_source_file ja908768a_si_015.cif
_cod_data_source_block rh121908bi_final
_cod_original_formula_sum 'C72.60 H53.20 B2 Cl1.20 N2 O2'
_cod_database_code 4101950

loop_
_symmetry_equiv_pos_as_xyz
'x, y, z'
'-x, y, -z+1/2'
'x+1/2, y+1/2, z'
'-x+1/2, y+1/2, -z+1/2'
'-x, -y, -z'
'x, -y, z-1/2'
'-x+1/2, -y+1/2, -z'
'x+1/2, -y+1/2, z-1/2'

loop_
_atom_site_label
_atom_site_type_symbol
_atom_site_fract_x
_atom_site_fract_y
_atom_site_fract_z
_atom_site_U_iso_or_equiv
_atom_site_adp_type
_atom_site_occupancy
_atom_site_symmetry_multiplicity
_atom_site_calc_flag
_atom_site_refinement_flags
_atom_site_disorder_assembly
_atom_site_disorder_group
B1 B 0.90491(13) 0.16656(17) 0.68972(14) 0.0263(7) Uani 1 1 d . . .
O1 O 0.93526(7) 0.21871(10) 0.73657(8) 0.0266(4) Uani 1 1 d . . .
O2 O 0.94377(7) 0.11155(10) 0.68589(8) 0.0268(4) Uani 1 1 d . . .
N1 N 0.87828(9) 0.20689(12) 0.63048(9) 0.0260(5) Uani 1 1 d . . .
N2 N 0.86072(9) 0.12928(12) 0.70613(9) 0.0254(5) Uani 1 1 d . . .
C1 C 0.92488(12) 0.52549(16) 0.71785(13) 0.0354(7) Uani 1 1 d . . .
H1 H 0.9412 0.5557 0.7518 0.042 Uiso 1 1 calc R . .
C2 C 0.90059(13) 0.55865(16) 0.66348(14) 0.0382(7) Uani 1 1 d . . .
H2 H 0.8996 0.6110 0.6605 0.046 Uiso 1 1 calc R . .
C3 C 0.87784(12) 0.51607(16) 0.61359(13) 0.0355(7) Uani 1 1 d . . .
H3 H 0.8613 0.5393 0.5763 0.043 Uiso 1 1 calc R . .
C3A C 0.87885(11) 0.43896(15) 0.61739(12) 0.0295(6) Uani 1 1 d . . .
C4 C 0.85808(11) 0.39305(16) 0.56642(12) 0.0311(7) Uani 1 1 d . . .
H4 H 0.8433 0.4160 0.5289 0.037 Uiso 1 1 calc R . .
C5 C 0.85849(11) 0.31796(16) 0.56919(12) 0.0287(6) Uani 1 1 d . . .
H5 H 0.8445 0.2899 0.5339 0.034 Uiso 1 1 calc R . .
C6 C 0.87989(11) 0.28058(15) 0.62485(12) 0.0263(6) Uani 1 1 d . . .
C6A C 0.90404(10) 0.32522(15) 0.67686(11) 0.0252(6) Uani 1 1 d . . .
C7 C 0.93007(10) 0.29152(14) 0.73129(11) 0.0243(6) Uani 1 1 d . . .
C7A C 0.95277(10) 0.33402(15) 0.78437(11) 0.0260(6) Uani 1 1 d . . .
C8 C 0.97580(11) 0.29790(16) 0.83907(12) 0.0294(6) Uani 1 1 d . . .
H8 H 0.9782 0.2455 0.8408 0.035 Uiso 1 1 calc R . .
C9 C 0.99473(11) 0.33876(17) 0.88984(12) 0.0337(7) Uani 1 1 d . . .
H9 H 1.0099 0.3145 0.9268 0.040 Uiso 1 1 calc R . .
C10 C 0.99180(12) 0.41587(17) 0.88729(13) 0.0354(7) Uani 1 1 d . . .
H10 H 1.0051 0.4437 0.9227 0.042 Uiso 1 1 calc R . .
C11 C 0.96995(12) 0.45196(16) 0.83445(13) 0.0333(7) Uani 1 1 d . . .
H11 H 0.9683 0.5044 0.8336 0.040 Uiso 1 1 calc R . .
C11A C 0.94996(11) 0.41221(15) 0.78140(12) 0.0272(6) Uani 1 1 d . . .
C11B C 0.92610(11) 0.44837(15) 0.72444(12) 0.0283(6) Uani 1 1 d . . .
C11C C 0.90279(11) 0.40448(15) 0.67309(12) 0.0263(6) Uani 1 1 d . . .
C12 C 0.84706(12) 0.15870(16) 0.57959(12) 0.0322(7) Uani 1 1 d . . .
H12A H 0.8185 0.1891 0.5493 0.039 Uiso 1 1 calc R . .
H12B H 0.8276 0.1204 0.5926 0.039 Uiso 1 1 calc R . .
C13 C 0.91896(14) -0.19407(17) 0.68965(15) 0.0449(8) Uani 1 1 d . . .
H13 H 0.9438 -0.2263 0.6821 0.054 Uiso 1 1 calc R . .
C14 C 0.87741(15) -0.22403(18) 0.70318(16) 0.0516(9) Uani 1 1 d . . .
H14 H 0.8738 -0.2762 0.7048 0.062 Uiso 1 1 calc R . .
C15 C 0.84117(14) -0.17804(17) 0.71432(15) 0.0439(8) Uani 1 1 d . . .
H15 H 0.8122 -0.1987 0.7230 0.053 Uiso 1 1 calc R . .
C15A C 0.84648(12) -0.10154(16) 0.71303(13) 0.0326(7) Uani 1 1 d . . .
C16 C 0.81146(12) -0.05235(16) 0.72740(13) 0.0332(7) Uani 1 1 d . . .
H16 H 0.7833 -0.0730 0.7374 0.040 Uiso 1 1 calc R . .
C17 C 0.81629(11) 0.02210(16) 0.72743(12) 0.0298(6) Uani 1 1 d . . .
H17 H 0.7926 0.0521 0.7387 0.036 Uiso 1 1 calc R . .
C18 C 0.85665(11) 0.05621(15) 0.71070(11) 0.0254(6) Uani 1 1 d . . .
C18A C 0.89389(11) 0.00857(15) 0.69776(11) 0.0255(6) Uani 1 1 d . . .
C19 C 0.93616(11) 0.03922(14) 0.68563(11) 0.0246(6) Uani 1 1 d . . .
C19A C 0.97417(11) -0.00646(15) 0.67239(11) 0.0256(6) Uani 1 1 d . . .
C20 C 1.01540(11) 0.02636(16) 0.65819(11) 0.0284(6) Uani 1 1 d . . .
H20 H 1.0188 0.0787 0.6584 0.034 Uiso 1 1 calc R . .
C21 C 1.05062(11) -0.01723(16) 0.64401(12) 0.0322(7) Uani 1 1 d . . .
H21 H 1.0785 0.0049 0.6344 0.039 Uiso 1 1 calc R . .
C22 C 1.04570(12) -0.09399(17) 0.64366(13) 0.0358(7) Uani 1 1 d . . .
H22 H 1.0703 -0.1237 0.6337 0.043 Uiso 1 1 calc R . .
C23 C 1.00590(12) -0.12719(16) 0.65747(13) 0.0352(7) Uani 1 1 d . . .
H23 H 1.0033 -0.1796 0.6571 0.042 Uiso 1 1 calc R . .
C23A C 0.96878(11) -0.08445(15) 0.67215(12) 0.0288(6) Uani 1 1 d . . .
C23B C 0.92551(12) -0.11751(15) 0.68679(12) 0.0318(7) Uani 1 1 d . . .
C23C C 0.88887(11) -0.07050(15) 0.69894(12) 0.0292(6) Uani 1 1 d . . .
C24 C 0.82201(11) 0.18126(15) 0.71545(12) 0.0274(6) Uani 1 1 d . . .
H24A H 0.7857 0.1565 0.7037 0.033 Uiso 1 1 calc R . .
H24B H 0.8168 0.2242 0.6891 0.033 Uiso 1 1 calc R . .
C25 C 0.88076(13) 0.12075(18) 0.55161(12) 0.0390(8) Uani 1 1 d . . .
C26 C 0.91970(15) 0.1582(2) 0.53867(15) 0.0559(10) Uani 1 1 d . . .
H26 H 0.9276 0.2085 0.5499 0.067 Uiso 1 1 calc R . .
C27 C 0.94756(19) 0.1226(3) 0.50915(17) 0.0838(16) Uani 1 1 d . . .
H27 H 0.9740 0.1488 0.4996 0.101 Uiso 1 1 calc R . .
C28 C 0.9367(2) 0.0491(4) 0.49366(19) 0.099(2) Uani 1 1 d . . .
H28 H 0.9555 0.0248 0.4732 0.119 Uiso 1 1 calc R . .
C29 C 0.8992(3) 0.0116(3) 0.5075(2) 0.0959(19) Uani 1 1 d . . .
H29 H 0.8927 -0.0393 0.4978 0.115 Uiso 1 1 calc R . .
C30 C 0.87044(18) 0.0467(2) 0.53576(15) 0.0619(11) Uani 1 1 d . . .
H30 H 0.8435 0.0203 0.5444 0.074 Uiso 1 1 calc R . .
C31 C 0.83970(11) 0.20938(15) 0.77767(12) 0.0282(6) Uani 1 1 d . . .
C32 C 0.87073(11) 0.16700(16) 0.82633(12) 0.0321(7) Uani 1 1 d . . .
H32 H 0.8835 0.1195 0.8212 0.038 Uiso 1 1 calc R . .
C33 C 0.88320(12) 0.19382(18) 0.88259(13) 0.0392(7) Uani 1 1 d . . .
H33 H 0.9043 0.1644 0.9157 0.047 Uiso 1 1 calc R . .
C34 C 0.86511(13) 0.26297(18) 0.89054(14) 0.0415(8) Uani 1 1 d . . .
H34 H 0.8735 0.2809 0.9291 0.050 Uiso 1 1 calc R . .
C35 C 0.83469(12) 0.30624(18) 0.84234(14) 0.0405(8) Uani 1 1 d . . .
H35 H 0.8225 0.3540 0.8478 0.049 Uiso 1 1 calc R . .
C36 C 0.82213(12) 0.27984(16) 0.78626(13) 0.0329(7) Uani 1 1 d . . .
H36 H 0.8014 0.3097 0.7533 0.040 Uiso 1 1 calc R . .
B2 B 0.64792(14) 0.13296(19) 0.62887(14) 0.0318(8) Uani 1 1 d . . .
C37 C 0.67697(11) 0.20890(16) 0.61768(12) 0.0295(6) Uani 1 1 d . . .
C38 C 0.66939(12) 0.27709(16) 0.64106(13) 0.0331(7) Uani 1 1 d . . .
H38 H 0.6471 0.2778 0.6630 0.040 Uiso 1 1 calc R . .
C39 C 0.69254(12) 0.34310(17) 0.63384(13) 0.0389(7) Uani 1 1 d . . .
H39 H 0.6866 0.3871 0.6513 0.047 Uiso 1 1 calc R . .
C40 C 0.72424(12) 0.34474(17) 0.60111(13) 0.0382(7) Uani 1 1 d . . .
H40 H 0.7406 0.3895 0.5959 0.046 Uiso 1 1 calc R . .
C41 C 0.73153(11) 0.27974(16) 0.57619(12) 0.0332(7) Uani 1 1 d . . .
H41 H 0.7526 0.2801 0.5530 0.040 Uiso 1 1 calc R . .
C42 C 0.70861(11) 0.21359(16) 0.58430(12) 0.0294(6) Uani 1 1 d . . .
H42 H 0.7147 0.1700 0.5665 0.035 Uiso 1 1 calc R . .
C43 C 0.65062(13) 0.06261(16) 0.58835(13) 0.0370(7) Uani 1 1 d . . .
C44 C 0.70208(15) 0.03345(17) 0.59474(13) 0.0429(8) Uani 1 1 d . . .
H44 H 0.7346 0.0600 0.6179 0.051 Uiso 1 1 calc R . .
C45 C 0.70759(19) -0.03241(19) 0.56874(15) 0.0569(10) Uani 1 1 d . . .
H45 H 0.7433 -0.0503 0.5745 0.068 Uiso 1 1 calc R . .
C46 C 0.6604(2) -0.07212(19) 0.53410(16) 0.0668(13) Uani 1 1 d . . .
H46 H 0.6635 -0.1174 0.5163 0.080 Uiso 1 1 calc R . .
C47 C 0.6093(2) -0.0445(2) 0.52620(16) 0.0615(11) Uani 1 1 d . . .
H47 H 0.5768 -0.0708 0.5024 0.074 Uiso 1 1 calc R . .
C48 C 0.60473(16) 0.02097(18) 0.55256(14) 0.0479(9) Uani 1 1 d . . .
H48 H 0.5688 0.0385 0.5461 0.057 Uiso 1 1 calc R . .
C49 C 0.67827(11) 0.10388(16) 0.69746(12) 0.0298(6) Uani 1 1 d . . .
C50 C 0.67303(12) 0.02962(16) 0.71216(13) 0.0337(7) Uani 1 1 d . . .
H50 H 0.6521 -0.0035 0.6816 0.040 Uiso 1 1 calc R . .
C51 C 0.69721(12) 0.00293(17) 0.76928(13) 0.0368(7) Uani 1 1 d . . .
H51 H 0.6929 -0.0475 0.7772 0.044 Uiso 1 1 calc R . .
C52 C 0.72769(12) 0.05012(18) 0.81469(13) 0.0383(7) Uani 1 1 d . . .
H52 H 0.7446 0.0324 0.8539 0.046 Uiso 1 1 calc R . .
C53 C 0.73308(12) 0.12351(17) 0.80204(13) 0.0352(7) Uani 1 1 d . . .
H53 H 0.7535 0.1566 0.8328 0.042 Uiso 1 1 calc R . .
C54 C 0.70896(11) 0.14885(16) 0.74485(12) 0.0308(7) Uani 1 1 d . . .
H54 H 0.7135 0.1994 0.7375 0.037 Uiso 1 1 calc R . .
C55 C 0.58391(12) 0.15501(16) 0.61477(13) 0.0337(7) Uani 1 1 d . . .
C56 C 0.56044(12) 0.15043(15) 0.65543(14) 0.0356(7) Uani 1 1 d . . .
H56 H 0.5831 0.1352 0.6943 0.043 Uiso 1 1 calc R . .
C57 C 0.50583(13) 0.16691(16) 0.64213(15) 0.0405(8) Uani 1 1 d . . .
H57 H 0.4915 0.1617 0.6714 0.049 Uiso 1 1 calc R . .
C58 C 0.47178(13) 0.19084(18) 0.58680(16) 0.0472(9) Uani 1 1 d . . .
H58 H 0.4339 0.2014 0.5772 0.057 Uiso 1 1 calc R . .
C59 C 0.49390(14) 0.1991(2) 0.54574(15) 0.0557(10) Uani 1 1 d . . .
H59 H 0.4714 0.2169 0.5076 0.067 Uiso 1 1 calc R . .
C60 C 0.54871(13) 0.1816(2) 0.55963(14) 0.0515(9) Uani 1 1 d . . .
H60 H 0.5630 0.1880 0.5305 0.062 Uiso 1 1 calc R . .
C1A C 0.8002(4) 0.8260(11) 0.4688(6) 0.106(4) Uani 0.30 1 d PDU A 1
H1A1 H 0.8065 0.8319 0.4323 0.127 Uiso 0.30 1 calc PR A 1
H1A2 H 0.7845 0.7760 0.4676 0.127 Uiso 0.30 1 calc PR A 1
Cl1A Cl 0.7515(2) 0.8895(4) 0.4673(2) 0.140(3) Uani 0.30 1 d PDU A 1
Cl2A Cl 0.8634(2) 0.8292(2) 0.52733(15) 0.0950(14) Uani 0.30 1 d PDU A 1
C1B C 0.7722(5) 0.8532(10) 0.4694(5) 0.103(4) Uani 0.30 1 d PDU B 2
H1B1 H 0.7918 0.8563 0.4429 0.124 Uiso 0.30 1 calc PR B 2
H1B2 H 0.7581 0.9034 0.4713 0.124 Uiso 0.30 1 calc PR B 2
Cl1B Cl 0.7156(2) 0.7963(3) 0.43615(16) 0.1038(15) Uani 0.30 1 d PDU B 2
Cl2B Cl 0.8206(2) 0.8320(3) 0.53827(16) 0.1009(15) Uani 0.30 1 d PDU B 2

loop_
_atom_site_aniso_label
_atom_site_aniso_U_11
_atom_site_aniso_U_22
_atom_site_aniso_U_33
_atom_site_aniso_U_23
_atom_site_aniso_U_13
_atom_site_aniso_U_12
B1 0.0269(17) 0.0264(17) 0.0259(17) -0.0031(13) 0.0108(14) 0.0009(13)
O1 0.0277(10) 0.0265(11) 0.0247(10) -0.0009(8) 0.0094(8) 0.0016(8)
O2 0.0287(10) 0.0251(10) 0.0291(10) -0.0027(8) 0.0142(8) -0.0008(8)
N1 0.0269(12) 0.0270(13) 0.0239(12) -0.0044(10) 0.0102(10) -0.0006(10)
N2 0.0261(12) 0.0267(13) 0.0232(12) -0.0018(9) 0.0098(10) 0.0007(10)
C1 0.0404(18) 0.0297(16) 0.0412(18) -0.0055(14) 0.0218(15) -0.0044(13)
C2 0.0472(19) 0.0262(16) 0.047(2) 0.0009(14) 0.0252(16) 0.0009(14)
C3 0.0377(17) 0.0348(17) 0.0377(17) 0.0054(14) 0.0190(14) 0.0016(13)
C3A 0.0271(15) 0.0311(16) 0.0325(16) 0.0024(13) 0.0142(13) 0.0007(12)
C4 0.0289(15) 0.0359(17) 0.0297(16) 0.0051(13) 0.0132(13) 0.0006(13)
C5 0.0264(15) 0.0375(17) 0.0226(15) -0.0001(12) 0.0101(12) -0.0012(12)
C6 0.0236(14) 0.0300(16) 0.0288(15) -0.0022(12) 0.0144(12) 0.0000(12)
C6A 0.0231(14) 0.0286(15) 0.0272(15) -0.0025(12) 0.0136(12) -0.0021(11)
C7 0.0207(14) 0.0270(15) 0.0285(15) -0.0031(12) 0.0135(12) -0.0008(11)
C7A 0.0205(14) 0.0349(16) 0.0254(15) -0.0039(12) 0.0122(12) -0.0009(12)
C8 0.0267(15) 0.0340(16) 0.0288(16) -0.0031(13) 0.0127(13) -0.0016(12)
C9 0.0288(15) 0.0468(19) 0.0260(16) -0.0043(13) 0.0116(13) -0.0035(13)
C10 0.0340(16) 0.0435(19) 0.0303(17) -0.0139(14) 0.0148(14) -0.0070(14)
C11 0.0343(16) 0.0316(16) 0.0366(17) -0.0086(13) 0.0169(14) -0.0038(13)
C11A 0.0231(14) 0.0306(16) 0.0313(16) -0.0055(12) 0.0146(12) -0.0034(12)
C11B 0.0272(15) 0.0289(15) 0.0336(16) -0.0022(12) 0.0173(13) -0.0010(12)
C11C 0.0226(14) 0.0293(15) 0.0310(16) 0.0001(12) 0.0149(12) -0.0013(11)
C12 0.0378(17) 0.0313(16) 0.0256(15) -0.0039(12) 0.0107(13) -0.0033(13)
C13 0.061(2) 0.0289(17) 0.060(2) 0.0022(15) 0.0396(19) 0.0070(15)
C14 0.073(2) 0.0258(17) 0.074(3) 0.0035(16) 0.048(2) 0.0008(16)
C15 0.056(2) 0.0323(18) 0.057(2) 0.0011(15) 0.0374(18) -0.0029(15)
C15A 0.0397(17) 0.0293(16) 0.0352(17) 0.0036(13) 0.0218(14) 0.0008(13)
C16 0.0341(16) 0.0355(17) 0.0348(17) 0.0039(13) 0.0188(14) -0.0013(13)
C17 0.0285(15) 0.0350(17) 0.0291(15) 0.0019(12) 0.0148(13) 0.0029(12)
C18 0.0251(14) 0.0304(16) 0.0182(14) -0.0010(11) 0.0063(11) 0.0013(12)
C18A 0.0271(14) 0.0287(15) 0.0206(14) -0.0009(11) 0.0096(12) 0.0011(12)
C19 0.0283(15) 0.0255(15) 0.0178(14) -0.0008(11) 0.0072(12) 0.0004(12)
C19A 0.0283(14) 0.0289(15) 0.0195(14) -0.0013(11) 0.0094(12) 0.0019(12)
C20 0.0296(15) 0.0318(16) 0.0238(15) -0.0045(12) 0.0108(12) 0.0000(12)
C21 0.0284(15) 0.0414(18) 0.0298(16) -0.0057(13) 0.0150(13) -0.0026(13)
C22 0.0356(17) 0.0401(18) 0.0345(17) -0.0066(14) 0.0171(14) 0.0069(14)
C23 0.0446(18) 0.0290(16) 0.0358(17) -0.0007(13) 0.0202(15) 0.0053(14)
C23A 0.0324(15) 0.0302(16) 0.0245(15) 0.0003(12) 0.0124(12) 0.0051(12)
C23B 0.0397(17) 0.0294(16) 0.0295(16) 0.0007(12) 0.0173(13) 0.0022(13)
C23C 0.0350(16) 0.0290(16) 0.0249(15) 0.0005(12) 0.0133(13) 0.0002(13)
C24 0.0260(15) 0.0280(15) 0.0302(15) -0.0011(12) 0.0133(12) 0.0038(12)
C25 0.0440(19) 0.048(2) 0.0212(15) -0.0025(14) 0.0092(14) 0.0131(15)
C26 0.056(2) 0.076(3) 0.042(2) -0.0010(18) 0.0265(18) 0.015(2)
C27 0.071(3) 0.146(5) 0.046(2) 0.012(3) 0.035(2) 0.042(3)
C28 0.106(4) 0.149(6) 0.036(2) -0.009(3) 0.023(3) 0.082(4)
C29 0.132(5) 0.091(4) 0.050(3) -0.022(3) 0.022(3) 0.056(4)
C30 0.082(3) 0.050(2) 0.043(2) -0.0128(17) 0.014(2) 0.017(2)
C31 0.0241(14) 0.0323(16) 0.0302(16) -0.0044(12) 0.0130(12) -0.0015(12)
C32 0.0298(15) 0.0356(17) 0.0318(16) -0.0035(13) 0.0135(13) 0.0019(13)
C33 0.0349(17) 0.053(2) 0.0291(17) -0.0001(14) 0.0124(14) 0.0013(15)
C34 0.0380(17) 0.053(2) 0.0346(18) -0.0150(15) 0.0161(15) -0.0019(15)
C35 0.0359(17) 0.0410(18) 0.0453(19) -0.0128(15) 0.0171(15) 0.0020(14)
C36 0.0302(16) 0.0336(17) 0.0345(17) -0.0035(13) 0.0125(13) 0.0002(13)
B2 0.0331(18) 0.0328(18) 0.0296(18) -0.0016(14) 0.0128(15) -0.0032(15)
C37 0.0243(14) 0.0354(17) 0.0242(15) 0.0022(12) 0.0051(12) 0.0038(12)
C38 0.0313(16) 0.0326(17) 0.0351(17) -0.0004(13) 0.0131(13) 0.0019(13)
C39 0.0403(18) 0.0325(17) 0.0412(18) -0.0014(14) 0.0136(15) 0.0025(14)
C40 0.0389(18) 0.0324(17) 0.0359(17) 0.0033(14) 0.0073(14) -0.0062(14)
C41 0.0253(15) 0.0450(19) 0.0256(15) 0.0041(13) 0.0064(12) -0.0016(13)
C42 0.0281(15) 0.0310(16) 0.0257(15) 0.0011(12) 0.0074(12) 0.0005(12)
C43 0.053(2) 0.0323(17) 0.0282(16) 0.0025(13) 0.0188(15) -0.0042(15)
C44 0.063(2) 0.0351(18) 0.0303(17) 0.0025(14) 0.0181(16) 0.0095(16)
C45 0.101(3) 0.039(2) 0.038(2) 0.0102(16) 0.036(2) 0.021(2)
C46 0.144(4) 0.0267(19) 0.044(2) -0.0014(16) 0.053(3) -0.005(2)
C47 0.107(3) 0.044(2) 0.045(2) -0.0114(17) 0.043(2) -0.028(2)
C48 0.067(2) 0.046(2) 0.0369(18) -0.0078(16) 0.0266(17) -0.0203(17)
C49 0.0277(15) 0.0330(16) 0.0333(16) -0.0007(13) 0.0171(13) 0.0015(12)
C50 0.0320(16) 0.0370(17) 0.0349(17) -0.0014(13) 0.0166(13) -0.0012(13)
C51 0.0355(17) 0.0373(17) 0.0430(19) 0.0078(14) 0.0215(15) 0.0039(14)
C52 0.0351(17) 0.052(2) 0.0298(16) 0.0038(15) 0.0156(14) 0.0073(15)
C53 0.0313(16) 0.0435(19) 0.0326(17) -0.0031(14) 0.0147(14) 0.0032(14)
C54 0.0267(15) 0.0349(16) 0.0314(16) -0.0032(13) 0.0125(13) 0.0019(12)
C55 0.0322(16) 0.0318(16) 0.0359(17) -0.0034(13) 0.0124(14) -0.0070(13)
C56 0.0401(18) 0.0242(15) 0.0434(18) 0.0015(13) 0.0179(15) 0.0016(13)
C57 0.0402(18) 0.0292(17) 0.059(2) 0.0017(15) 0.0275(17) 0.0017(14)
C58 0.0287(17) 0.0428(19) 0.064(2) -0.0105(17) 0.0127(17) -0.0058(14)
C59 0.0344(19) 0.077(3) 0.041(2) 0.0001(18) 0.0003(16) 0.0009(17)
C60 0.0319(18) 0.083(3) 0.0332(18) 0.0019(17) 0.0067(15) -0.0045(17)
C1A 0.060(8) 0.177(12) 0.070(7) -0.001(8) 0.013(6) 0.064(7)
Cl1A 0.148(5) 0.206(6) 0.115(4) 0.100(4) 0.104(4) 0.137(5)
Cl2A 0.122(4) 0.091(3) 0.040(2) 0.0165(18) 0.000(2) 0.037(3)
C1B 0.051(8) 0.186(12) 0.061(7) 0.026(9) 0.011(6) 0.045(7)
Cl1B 0.178(5) 0.088(3) 0.058(2) -0.001(2) 0.061(3) 0.001(3)
Cl2B 0.100(3) 0.127(4) 0.051(2) 0.000(2) 0.005(2) 0.039(3)

loop_
_atom_type_symbol
_atom_type_description
_atom_type_scat_dispersion_real
_atom_type_scat_dispersion_imag
_atom_type_scat_source
C C 0.0033 0.0016 'International Tables Vol C Tables 4.2.6.8 and 6.1.1.4'
H H 0.0000 0.0000 'International Tables Vol C Tables 4.2.6.8 and 6.1.1.4'
N N 0.0061 0.0033 'International Tables Vol C Tables 4.2.6.8 and 6.1.1.4'
O O 0.0106 0.0060 'International Tables Vol C Tables 4.2.6.8 and 6.1.1.4'
B B 0.0013 0.0007 'International Tables Vol C Tables 4.2.6.8 and 6.1.1.4'
Cl Cl 0.1484 0.1585 'International Tables Vol C Tables 4.2.6.8 and 6.1.1.4'

loop_
_geom_angle_atom_site_label_1
_geom_angle_atom_site_label_2
_geom_angle_atom_site_label_3
_geom_angle
_geom_angle_site_symmetry_1
_geom_angle_site_symmetry_3
_geom_angle_publ_flag
O2 B1 O1 108.5(2) . . ?
O2 B1 N1 108.9(2) . . ?
O1 B1 N1 110.5(2) . . ?
O2 B1 N2 110.3(2) . . ?
O1 B1 N2 107.6(2) . . ?
N1 B1 N2 111.0(2) . . ?
C7 O1 B1 124.1(2) . . ?
C19 O2 B1 124.4(2) . . ?
C6 N1 C12 121.6(2) . . ?
C6 N1 B1 123.3(2) . . ?
C12 N1 B1 114.9(2) . . ?
C18 N2 C24 122.2(2) . . ?
C18 N2 B1 123.5(2) . . ?
C24 N2 B1 114.2(2) . . ?
C2 C1 C11B 121.8(3) . . ?
C3 C2 C1 120.2(3) . . ?
C2 C3 C3A 120.5(3) . . ?
C3 C3A C11C 119.7(3) . . ?
C3 C3A C4 122.0(3) . . ?
C11C C3A C4 118.3(2) . . ?
C5 C4 C3A 122.9(3) . . ?
C4 C5 C6 120.7(3) . . ?
N1 C6 C5 123.4(2) . . ?
N1 C6 C6A 119.0(2) . . ?
C5 C6 C6A 117.6(2) . . ?
C7 C6A C11C 119.4(2) . . ?
C7 C6A C6 119.8(2) . . ?
C11C C6A C6 120.8(2) . . ?
O1 C7 C6A 121.6(2) . . ?
O1 C7 C7A 116.9(2) . . ?
C6A C7 C7A 121.5(2) . . ?
C8 C7A C11A 120.5(2) . . ?
C8 C7A C7 119.9(2) . . ?
C11A C7A C7 119.6(2) . . ?
C9 C8 C7A 119.7(3) . . ?
C8 C9 C10 120.2(3) . . ?
C11 C10 C9 120.9(3) . . ?
C10 C11 C11A 120.7(3) . . ?
C11 C11A C7A 118.0(3) . . ?
C11 C11A C11B 122.4(3) . . ?
C7A C11A C11B 119.5(2) . . ?
C1 C11B C11C 118.1(3) . . ?
C1 C11B C11A 122.8(3) . . ?
C11C C11B C11A 119.1(2) . . ?
C3A C11C C11B 119.8(2) . . ?
C3A C11C C6A 119.6(2) . . ?
C11B C11C C6A 120.7(2) . . ?
N1 C12 C25 115.8(2) . . ?
C14 C13 C23B 121.8(3) . . ?
C15 C14 C13 119.8(3) . . ?
C14 C15 C15A 120.7(3) . . ?
C15 C15A C23C 119.8(3) . . ?
C15 C15A C16 122.1(3) . . ?
C23C C15A C16 118.1(3) . . ?
C17 C16 C15A 123.3(3) . . ?
C16 C17 C18 120.7(3) . . ?
N2 C18 C17 123.2(2) . . ?
N2 C18 C18A 119.2(2) . . ?
C17 C18 C18A 117.6(2) . . ?
C19 C18A C23C 119.5(2) . . ?
C19 C18A C18 119.5(2) . . ?
C23C C18A C18 121.0(2) . . ?
O2 C19 C18A 121.9(2) . . ?
O2 C19 C19A 116.8(2) . . ?
C18A C19 C19A 121.3(2) . . ?
C20 C19A C23A 120.4(2) . . ?
C20 C19A C19 119.9(2) . . ?
C23A C19A C19 119.7(2) . . ?
C21 C20 C19A 119.8(3) . . ?
C20 C21 C22 120.2(3) . . ?
C23 C22 C21 121.0(3) . . ?
C22 C23 C23A 120.6(3) . . ?
C23 C23A C19A 117.9(3) . . ?
C23 C23A C23B 122.5(3) . . ?
C19A C23A C23B 119.6(2) . . ?
C13 C23B C23C 118.4(3) . . ?
C13 C23B C23A 122.8(3) . . ?
C23C C23B C23A 118.7(2) . . ?
C23B C23C C15A 119.5(3) . . ?
C23B C23C C18A 121.3(2) . . ?
C15A C23C C18A 119.2(2) . . ?
N2 C24 C31 115.3(2) . . ?
C26 C25 C30 119.2(3) . . ?
C26 C25 C12 121.6(3) . . ?
C30 C25 C12 119.2(3) . . ?
C25 C26 C27 120.1(4) . . ?
C28 C27 C26 119.9(5) . . ?
C29 C28 C27 120.2(4) . . ?
C28 C29 C30 120.5(5) . . ?
C29 C30 C25 120.1(5) . . ?
C32 C31 C36 119.0(3) . . ?
C32 C31 C24 122.5(2) . . ?
C36 C31 C24 118.5(2) . . ?
C31 C32 C33 120.2(3) . . ?
C34 C33 C32 120.3(3) . . ?
C33 C34 C35 120.1(3) . . ?
C36 C35 C34 119.9(3) . . ?
C35 C36 C31 120.5(3) . . ?
C55 B2 C43 110.8(2) . . ?
C55 B2 C37 105.8(2) . . ?
C43 B2 C37 113.8(2) . . ?
C55 B2 C49 109.3(2) . . ?
C43 B2 C49 105.3(2) . . ?
C37 B2 C49 111.9(2) . . ?
C42 C37 C38 114.2(3) . . ?
C42 C37 B2 125.5(3) . . ?
C38 C37 B2 120.3(2) . . ?
C39 C38 C37 123.8(3) . . ?
C40 C39 C38 119.9(3) . . ?
C41 C40 C39 118.3(3) . . ?
C40 C41 C42 121.4(3) . . ?
C41 C42 C37 122.5(3) . . ?
C48 C43 C44 114.8(3) . . ?
C48 C43 B2 124.5(3) . . ?
C44 C43 B2 120.0(3) . . ?
C45 C44 C43 123.1(3) . . ?
C44 C45 C46 119.5(4) . . ?
C47 C46 C45 118.9(3) . . ?
C46 C47 C48 120.6(4) . . ?
C47 C48 C43 123.0(4) . . ?
C54 C49 C50 114.9(3) . . ?
C54 C49 B2 124.3(3) . . ?
C50 C49 B2 120.8(2) . . ?
C51 C50 C49 122.8(3) . . ?
C52 C51 C50 119.8(3) . . ?
C53 C52 C51 119.0(3) . . ?
C54 C53 C52 120.3(3) . . ?
C53 C54 C49 123.2(3) . . ?
C56 C55 C60 114.9(3) . . ?
C56 C55 B2 123.9(3) . . ?
C60 C55 B2 121.2(3) . . ?
C57 C56 C55 123.0(3) . . ?
C58 C57 C56 120.6(3) . . ?
C59 C58 C57 118.4(3) . . ?
C58 C59 C60 120.3(3) . . ?
C59 C60 C55 122.7(3) . . ?
Cl1A C1A Cl2A 117.3(8) . . ?
Cl2B C1B Cl1B 119.8(9) . . ?

loop_
_geom_bond_atom_site_label_1
_geom_bond_atom_site_label_2
_geom_bond_distance
_geom_bond_site_symmetry_2
_geom_bond_publ_flag
B1 O2 1.460(4) . ?
B1 O1 1.462(4) . ?
B1 N1 1.537(4) . ?
B1 N2 1.538(4) . ?
O1 C7 1.325(3) . ?
O2 C19 1.323(3) . ?
N1 C6 1.342(3) . ?
N1 C12 1.483(3) . ?
N2 C18 1.334(3) . ?
N2 C24 1.474(3) . ?
C1 C2 1.379(4) . ?
C1 C11B 1.403(4) . ?
C2 C3 1.376(4) . ?
C3 C3A 1.397(4) . ?
C3A C11C 1.415(4) . ?
C3A C4 1.427(4) . ?
C4 C5 1.359(4) . ?
C5 C6 1.436(4) . ?
C6 C6A 1.438(4) . ?
C6A C7 1.388(4) . ?
C6A C11C 1.436(4) . ?
C7 C7A 1.434(4) . ?
C7A C8 1.407(4) . ?
C7A C11A 1.416(4) . ?
C8 C9 1.372(4) . ?
C9 C10 1.397(4) . ?
C10 C11 1.370(4) . ?
C11 C11A 1.405(4) . ?
C11A C11B 1.453(4) . ?
C11B C11C 1.417(4) . ?
C12 C25 1.499(4) . ?
C13 C14 1.381(5) . ?
C13 C23B 1.401(4) . ?
C14 C15 1.378(5) . ?
C15 C15A 1.392(4) . ?
C15A C23C 1.416(4) . ?
C15A C16 1.428(4) . ?
C16 C17 1.352(4) . ?
C17 C18 1.430(4) . ?
C18 C18A 1.438(4) . ?
C18A C19 1.384(4) . ?
C18A C23C 1.437(4) . ?
C19 C19A 1.437(4) . ?
C19A C20 1.404(4) . ?
C19A C23A 1.417(4) . ?
C20 C21 1.369(4) . ?
C21 C22 1.394(4) . ?
C22 C23 1.369(4) . ?
C23 C23A 1.407(4) . ?
C23A C23B 1.460(4) . ?
C23B C23C 1.409(4) . ?
C24 C31 1.513(4) . ?
C25 C26 1.374(5) . ?
C25 C30 1.391(5) . ?
C26 C27 1.389(5) . ?
C27 C28 1.383(8) . ?
C28 C29 1.353(8) . ?
C29 C30 1.379(6) . ?
C31 C32 1.387(4) . ?
C31 C36 1.402(4) . ?
C32 C33 1.389(4) . ?
C33 C34 1.381(4) . ?
C34 C35 1.385(5) . ?
C35 C36 1.382(4) . ?
B2 C55 1.631(4) . ?
B2 C43 1.642(4) . ?
B2 C37 1.650(4) . ?
B2 C49 1.652(4) . ?
C37 C42 1.397(4) . ?
C37 C38 1.411(4) . ?
C38 C39 1.385(4) . ?
C39 C40 1.383(4) . ?
C40 C41 1.378(4) . ?
C41 C42 1.392(4) . ?
C43 C48 1.400(4) . ?
C43 C44 1.406(5) . ?
C44 C45 1.391(5) . ?
C45 C46 1.395(6) . ?
C46 C47 1.377(6) . ?
C47 C48 1.382(5) . ?
C49 C54 1.392(4) . ?
C49 C50 1.413(4) . ?
C50 C51 1.389(4) . ?
C51 C52 1.386(4) . ?
C52 C53 1.384(4) . ?
C53 C54 1.382(4) . ?
C55 C56 1.385(4) . ?
C55 C60 1.396(4) . ?
C56 C57 1.376(4) . ?
C57 C58 1.376(5) . ?
C58 C59 1.373(5) . ?
C59 C60 1.383(5) . ?
C1A Cl1A 1.715(8) . ?
C1A Cl2A 1.718(8) . ?
C1B Cl2B 1.718(8) . ?
C1B Cl1B 1.726(8) . ?
